data_7114887
loop_
_publ_author_name
'Lai, Szu-Fan'
'Cheng, Ching-Yuan'
'Lin, Kuan-Jiuh'

_publ_contact_author
;
Kuan-Jiuh Lin
Department of Chemistry
National Chung-Hsing University,
Institute of Chemistry, Academia Sinica
Taipei
TAIWAN
;
_publ_section_title
;
 Hydrothermal synthesis of a thermally stable porous supramolecular \p--\p
 framework: [{Co2(C12H8N2)4(\m-C4O4)(OH2)2}C4O4]&#x00B7;8H2O
;
_journal_issue 12
_journal_name_full 'Chemical Communications'
_journal_page_first 1082
_journal_paper_doi 10.1039/b100921o
_journal_year 2001
_chemical_formula_sum 'C28 H26 Co N4 O9'
_chemical_formula_weight 621.46
_chemical_name_systematic
; 
? 
;
_space_group_IT_number 2
_symmetry_cell_setting triclinic
_symmetry_space_group_name_Hall '-P 1'
_symmetry_space_group_name_H-M 'P -1'
_atom_sites_solution_hydrogens geom
_atom_sites_solution_primary direct
_atom_sites_solution_secondary difmap
_audit_creation_method SHELXL
_cell_angle_alpha 93.33(2)
_cell_angle_beta 101.21(3)
_cell_angle_gamma 110.44(2)
_cell_formula_units_Z 2
_cell_length_a 9.918(3)
_cell_length_b 11.292(2)
_cell_length_c 13.276(4)
_cell_measurement_temperature 293(2)
_cell_volume 1353.7(7)
_computing_structure_refinement 'SHELXL-93 (Sheldrick, 1993)'
_computing_structure_solution 'SHELXS-86 (Sheldrick, 1990)'
_diffrn_ambient_temperature 293(2)
_diffrn_radiation_monochromator graphite
_diffrn_radiation_source 'fine-focus sealed tube'
_diffrn_radiation_wavelength 0.7107
_diffrn_reflns_av_R_equivalents 0.028
_diffrn_reflns_av_sigmaI/netI 0.0964
_diffrn_reflns_limit_h_max 10
_diffrn_reflns_limit_h_min -11
_diffrn_reflns_limit_k_max 13
_diffrn_reflns_limit_k_min 0
_diffrn_reflns_limit_l_max 15
_diffrn_reflns_limit_l_min -15
_diffrn_reflns_number 4757
_diffrn_reflns_theta_max 24.92
_diffrn_reflns_theta_min 1.58
_exptl_absorpt_coefficient_mu 0.697
_exptl_crystal_density_diffrn 1.525
_exptl_crystal_F_000 642
_exptl_crystal_size_max 0.26
_exptl_crystal_size_mid 0.12
_exptl_crystal_size_min 0.12
_refine_diff_density_max 0.350
_refine_diff_density_min -0.322
_refine_diff_density_rms 0.068
_refine_ls_extinction_method none
_refine_ls_goodness_of_fit_all 0.925
_refine_ls_goodness_of_fit_obs 1.070
_refine_ls_matrix_type full
_refine_ls_number_parameters 483
_refine_ls_number_reflns 4757
_refine_ls_number_restraints 0
_refine_ls_restrained_S_all 0.925
_refine_ls_restrained_S_obs 1.070
_refine_ls_R_factor_all 0.0959
_refine_ls_R_factor_obs 0.0405
_refine_ls_shift/esd_max -5.486
_refine_ls_shift/esd_mean 0.022
_refine_ls_structure_factor_coef Fsqd
_refine_ls_weighting_details 'w=1/[\s^2^(Fo^2^)+(0.0572P)^2^+0.0000P] where P=(Fo^2^+2Fc^2^)/3'
_refine_ls_weighting_scheme calc
_refine_ls_wR_factor_all 0.1207
_refine_ls_wR_factor_obs 0.1034
_reflns_number_observed 2804
_reflns_number_total 4757
_reflns_observed_criterion >2sigma(I)
_cod_data_source_file b100921o.txt
_cod_data_source_block 1508
_cod_depositor_comments
;
The following automatic conversions were performed:

'_symmetry_cell_setting' tag value 'Tricliniuc' was replaced with
'triclinic' value as specified in the replacement file
'/home/robertas/cod-tools/perl-scripts/inputs/replacement_values.lst'.

Automatic conversion script
Id: cif_fix_values 3143 2015-03-26 13:38:13Z robertas 

The following automatic conversions were performed:

'_refine_ls_weighting_scheme' value 'calc
w=1/[\s^2^(Fo^2^)+(0.0572P)^2^+0.0000P] where P=(Fo^2^+2Fc^2^)/3' was
changed to 'calc'. New tag '_refine_ls_weighting_details' was
created. The value of the new tag was set to
'w=1/[\s^2^(Fo^2^)+(0.0572P)^2^+0.0000P] where P=(Fo^2^+2Fc^2^)/3'.

Automatic conversion script
Id: cif_fix_values 3143 2015-03-26 13:38:13Z robertas 
;
_cod_original_cell_volume 1353.8(7)
_cod_original_sg_symbol_H-M p-1
_cod_database_code 7114887

loop_
_symmetry_equiv_pos_as_xyz
'x, y, z'
'-x, -y, -z'

loop_
_atom_site_aniso_label
_atom_site_aniso_U_11
_atom_site_aniso_U_22
_atom_site_aniso_U_33
_atom_site_aniso_U_23
_atom_site_aniso_U_13
_atom_site_aniso_U_12
Co1 0.0353(3) 0.0276(3) 0.0259(3) 0.0055(2) 0.0073(2) 0.0132(2)
O1 0.048(2) 0.0381(14) 0.0253(13) 0.0001(11) 0.0057(11) 0.0235(12)
O2 0.079(2) 0.057(2) 0.0296(15) -0.0022(13) -0.0094(14) 0.047(2)
O3 0.064(2) 0.0332(15) 0.045(2) 0.0006(13) -0.0043(14) 0.0165(14)
O4 0.067(2) 0.043(2) 0.038(2) 0.0109(13) -0.0007(14) 0.0178(14)
O9 0.068(3) 0.057(3) 0.084(3) 0.028(2) 0.012(2) 0.027(2)
N1 0.038(2) 0.035(2) 0.031(2) 0.0027(14) 0.0098(14) 0.0149(14)
N2 0.040(2) 0.030(2) 0.036(2) 0.0058(14) 0.0087(14) 0.0121(14)
N3 0.034(2) 0.033(2) 0.036(2) 0.0064(14) 0.0108(14) 0.0130(14)
N4 0.035(2) 0.031(2) 0.026(2) 0.0034(13) 0.0061(13) 0.0099(13)
C1 0.035(2) 0.024(2) 0.033(2) 0.0076(15) 0.007(2) 0.0130(15)
C2 0.042(2) 0.031(2) 0.027(2) 0.003(2) 0.003(2) 0.018(2)
C3 0.035(2) 0.031(2) 0.039(2) 0.007(2) 0.000(2) 0.011(2)
C4 0.038(2) 0.033(2) 0.039(2) 0.008(2) 0.003(2) 0.015(2)
C5 0.043(2) 0.043(2) 0.037(2) -0.002(2) 0.010(2) 0.018(2)
C6 0.047(3) 0.056(3) 0.052(3) -0.016(3) 0.003(2) 0.021(2)
C7 0.061(3) 0.083(4) 0.032(2) -0.002(2) 0.007(2) 0.043(3)
C8 0.049(2) 0.063(3) 0.031(2) 0.003(2) 0.010(2) 0.033(2)
C9 0.078(3) 0.082(4) 0.032(2) 0.024(2) 0.027(2) 0.050(3)
C10 0.064(3) 0.081(4) 0.049(3) 0.031(3) 0.030(2) 0.044(3)
C11 0.048(2) 0.051(2) 0.049(2) 0.026(2) 0.023(2) 0.029(2)
C12 0.054(3) 0.048(3) 0.074(3) 0.032(3) 0.030(3) 0.023(2)
C13 0.056(3) 0.033(2) 0.073(4) 0.010(2) 0.017(3) 0.009(2)
C14 0.047(2) 0.037(2) 0.050(3) 0.009(2) 0.011(2) 0.011(2)
C15 0.037(2) 0.039(2) 0.038(2) 0.013(2) 0.015(2) 0.020(2)
C16 0.041(2) 0.050(2) 0.029(2) 0.008(2) 0.014(2) 0.030(2)
C17 0.040(2) 0.052(3) 0.060(3) 0.016(2) 0.022(2) 0.017(2)
C18 0.046(3) 0.089(4) 0.089(4) 0.033(3) 0.031(3) 0.030(3)
C19 0.058(3) 0.089(4) 0.078(4) 0.020(3) 0.024(3) 0.044(3)
C20 0.053(3) 0.055(3) 0.041(2) 0.009(2) 0.010(2) 0.034(2)
C21 0.070(3) 0.058(3) 0.065(3) 0.010(2) 0.007(3) 0.045(3)
C22 0.079(4) 0.038(2) 0.050(3) 0.007(2) -0.003(2) 0.031(2)
C23 0.058(3) 0.032(2) 0.029(2) 0.003(2) 0.001(2) 0.014(2)
C24 0.063(3) 0.032(2) 0.043(2) 0.014(2) 0.003(2) 0.004(2)
C25 0.051(3) 0.043(2) 0.039(2) 0.009(2) 0.010(2) -0.001(2)
C26 0.035(2) 0.042(2) 0.036(2) 0.010(2) 0.007(2) 0.010(2)
C27 0.040(2) 0.031(2) 0.025(2) 0.0020(15) 0.005(2) 0.015(2)
C28 0.041(2) 0.038(2) 0.027(2) 0.001(2) 0.008(2) 0.018(2)
O5 0.042(2) 0.042(2) 0.038(2) -0.0041(13) 0.0001(13) 0.0211(14)
O6 0.105(4) 0.122(5) 0.084(3) -0.004(3) 0.009(3) 0.067(4)
O7 0.287(17) 0.268(16) 0.135(10) -0.021(9) 0.088(11) -0.100(11)
O8 0.095(3) 0.084(3) 0.071(3) 0.018(2) 0.016(2) 0.061(3)

loop_
_atom_site_label
_atom_site_type_symbol
_atom_site_fract_x
_atom_site_fract_y
_atom_site_fract_z
_atom_site_U_iso_or_equiv
_atom_site_thermal_displace_type
_atom_site_occupancy
_atom_site_calc_flag
Co1 Co 0.52919(6) 0.75833(4) 0.27693(4) 0.0291(2) Uani 1 d
O1 O 0.5880(3) 0.8616(2) 0.4273(2) 0.0354(6) Uani 1 d
O2 O 0.3618(3) 1.0039(3) 0.3420(2) 0.0526(8) Uani 1 d
O3 O 0.1165(3) 0.7040(2) 0.0838(2) 0.0505(7) Uani 1 d
O4 O 0.0383(3) 0.4231(3) 0.1544(2) 0.0518(7) Uani 1 d
O9 O 0.1075(5) 0.0515(4) 0.2534(4) 0.0684(12) Uani 1 d
N1 N 0.4689(3) 0.6821(3) 0.1153(2) 0.0340(7) Uani 1 d
N2 N 0.6355(3) 0.9214(3) 0.2095(2) 0.0352(7) Uani 1 d
N3 N 0.7256(3) 0.7128(3) 0.3111(2) 0.0335(7) Uani 1 d
N4 N 0.4516(3) 0.5775(3) 0.3300(2) 0.0316(7) Uani 1 d
C1 C 0.5383(4) 0.9373(3) 0.4660(3) 0.0299(8) Uani 1 d
C2 C 0.4373(4) 1.0020(3) 0.4288(3) 0.0328(8) Uani 1 d
C3 C 0.0515(4) 0.5913(3) 0.0380(3) 0.0364(9) Uani 1 d
C4 C 0.0167(4) 0.4645(3) 0.0692(3) 0.0368(9) Uani 1 d
C5 C 0.3815(4) 0.5664(4) 0.0690(3) 0.0403(9) Uani 1 d
C6 C 0.3437(5) 0.5336(5) -0.0383(4) 0.0532(12) Uani 1 d
C7 C 0.4005(5) 0.6224(5) -0.0984(4) 0.0551(12) Uani 1 d
C8 C 0.4957(5) 0.7472(4) -0.0534(3) 0.0446(10) Uani 1 d
C9 C 0.5613(6) 0.8463(6) -0.1113(4) 0.0554(13) Uani 1 d
C10 C 0.6488(6) 0.9623(6) -0.0646(4) 0.0566(13) Uani 1 d
C11 C 0.6804(4) 0.9947(4) 0.0465(3) 0.0433(10) Uani 1 d
C12 C 0.7702(5) 1.1148(4) 0.0991(4) 0.0543(12) Uani 1 d
C13 C 0.7898(5) 1.1365(4) 0.2027(4) 0.0558(12) Uani 1 d
C14 C 0.7197(5) 1.0385(4) 0.2560(4) 0.0458(10) Uani 1 d
C15 C 0.6147(4) 0.8981(3) 0.1044(3) 0.0350(8) Uani 1 d
C16 C 0.5252(4) 0.7722(4) 0.0545(3) 0.0353(8) Uani 1 d
C17 C 0.8606(5) 0.7790(4) 0.2995(4) 0.0490(11) Uani 1 d
C18 C 0.9764(5) 0.7344(6) 0.3198(5) 0.0697(15) Uani 1 d
C19 C 0.9526(6) 0.6188(6) 0.3497(4) 0.0688(15) Uani 1 d
C20 C 0.8119(5) 0.5444(4) 0.3641(3) 0.0458(10) Uani 1 d
C21 C 0.7745(6) 0.4202(5) 0.3972(4) 0.0597(13) Uani 1 d
C22 C 0.6392(6) 0.3552(4) 0.4096(4) 0.0559(12) Uani 1 d
C23 C 0.5225(5) 0.4040(4) 0.3876(3) 0.0417(10) Uani 1 d
C24 C 0.3791(5) 0.3400(4) 0.3990(3) 0.0507(11) Uani 1 d
C25 C 0.2754(5) 0.3927(4) 0.3747(3) 0.0488(11) Uani 1 d
C26 C 0.3156(4) 0.5135(4) 0.3391(3) 0.0389(9) Uani 1 d
C27 C 0.5545(4) 0.5238(3) 0.3538(3) 0.0318(8) Uani 1 d
C28 C 0.7008(4) 0.5959(3) 0.3431(3) 0.0345(8) Uani 1 d
O5 O 0.3229(3) 0.7729(3) 0.2571(2) 0.0410(7) Uani 1 d
O6 O 0.9354(7) 0.8467(7) 0.0753(4) 0.099(2) Uani 1 d
O7 O 0.0562(14) 0.1080(12) 0.4456(8) 0.282(9) Uani 1 d
O8 O 0.1758(5) 0.2501(4) 0.1374(3) 0.0758(12) Uani 1 d
H3B H 0.0999(44) 0.0786(38) 0.4699(33) 0.000(7) Uiso 1 d
H5 H 0.3460(40) 0.5087(35) 0.1141(30) 0.036(10) Uiso 1 d
H1A H 0.3346(43) 0.8516(41) 0.2787(32) 0.045(12) Uiso 1 d
H3A H 0.0040(41) 0.1541(36) 0.4254(32) 0.000(7) Uiso 1 d
H26 H 0.2462(45) 0.5509(37) 0.3128(32) 0.048(12) Uiso 1 d
H5A H 0.1221(47) 0.0986(37) 0.2345(32) 0.017(13) Uiso 1 d
H22 H 0.6039(47) 0.2659(42) 0.4239(34) 0.061(13) Uiso 1 d
H12 H 0.8121(44) 1.1731(39) 0.0628(33) 0.047(12) Uiso 1 d
H21 H 0.8437(56) 0.3879(47) 0.4123(40) 0.077(16) Uiso 1 d
H17 H 0.8803(44) 0.8655(39) 0.2734(32) 0.052(12) Uiso 1 d
H14 H 0.7371(51) 1.0511(43) 0.3318(38) 0.069(15) Uiso 1 d
H7 H 0.3728(50) 0.6005(44) -0.1673(40) 0.068(15) Uiso 1 d
H6 H 0.2866(54) 0.4604(46) -0.0654(40) 0.070(17) Uiso 1 d
H13 H 0.8441(52) 1.2137(47) 0.2415(38) 0.069(15) Uiso 1 d
H25 H 0.1663(58) 0.3531(48) 0.3869(42) 0.090(17) Uiso 1 d
H4A H 0.1260(47) 0.2827(42) 0.1454(35) 0.040(14) Uiso 1 d
H24 H 0.3521(49) 0.2585(44) 0.4202(36) 0.065(14) Uiso 1 d
H18 H 1.0744(65) 0.7984(55) 0.3069(47) 0.113(21) Uiso 1 d
H1B H 0.2536(59) 0.7449(49) 0.1980(45) 0.089(19) Uiso 1 d
H2A H 0.9811(104) 0.9081(79) 0.0571(78) 0.149(49) Uiso 1 d
H2B H 1.0269(90) 0.8061(71) 0.0826(61) 0.165(31) Uiso 1 d
H4B H 0.1289(88) 0.1959(76) 0.0634(72) 0.171(34) Uiso 1 d
H9 H 0.5508(55) 0.8223(48) -0.1784(43) 0.084(18) Uiso 1 d
H19 H 1.0181(73) 0.5633(63) 0.3564(54) 0.134(24) Uiso 1 d
H10 H 0.6950(67) 1.0221(59) -0.1027(51) 0.116(23) Uiso 1 d
H5B H 0.1939(69) 0.0435(57) 0.2694(50) 0.104(23) Uiso 1 d

loop_
_atom_type_symbol
_atom_type_description
_atom_type_scat_dispersion_real
_atom_type_scat_dispersion_imag
_atom_type_scat_source
C C 0.0033 0.0016 'International Tables Vol C Tables 4.2.6.8 and 6.1.1.4'
H H 0.0000 0.0000 'International Tables Vol C Tables 4.2.6.8 and 6.1.1.4'
N N 0.0061 0.0033 'International Tables Vol C Tables 4.2.6.8 and 6.1.1.4'
O O 0.0106 0.0060 'International Tables Vol C Tables 4.2.6.8 and 6.1.1.4'
Co Co 0.3494 0.9721 'International Tables Vol C Tables 4.2.6.8 and 6.1.1.4'

loop_
_geom_angle_atom_site_label_1
_geom_angle_atom_site_label_2
_geom_angle_atom_site_label_3
_geom_angle
_geom_angle_site_symmetry_1
_geom_angle_site_symmetry_3
O5 Co1 O1 88.76(11) . .
O5 Co1 N2 98.21(12) . .
O1 Co1 N2 93.69(11) . .
O5 Co1 N4 92.05(12) . .
O1 Co1 N4 93.64(10) . .
N2 Co1 N4 167.50(11) . .
O5 Co1 N1 87.56(12) . .
O1 Co1 N1 170.61(11) . .
N2 Co1 N1 78.29(12) . .
N4 Co1 N1 95.13(11) . .
O5 Co1 N3 169.40(11) . .
O1 Co1 N3 90.30(11) . .
N2 Co1 N3 92.39(12) . .
N4 Co1 N3 77.47(11) . .
N1 Co1 N3 94.88(12) . .
C1 O1 Co1 131.4(2) . .
H5A O9 H5B 101.6(62) . .
C5 N1 C16 118.0(3) . .
C5 N1 Co1 129.3(3) . .
C16 N1 Co1 112.5(2) . .
C14 N2 C15 117.6(3) . .
C14 N2 Co1 128.7(3) . .
C15 N2 Co1 113.6(2) . .
C17 N3 C28 117.9(3) . .
C17 N3 Co1 128.9(3) . .
C28 N3 Co1 113.1(2) . .
C26 N4 C27 118.4(3) . .
C26 N4 Co1 126.8(3) . .
C27 N4 Co1 114.7(2) . .
O1 C1 C2 133.1(3) . 2_676
O1 C1 C2 136.9(3) . .
C2 C1 C2 90.0(3) 2_676 .
O2 C2 C1 135.3(3) . 2_676
O2 C2 C1 134.6(3) . .
C1 C2 C1 90.0(3) 2_676 .
O3 C3 C4 134.2(3) . 2_565
O3 C3 C4 135.5(4) . .
C4 C3 C4 90.3(3) 2_565 .
O4 C4 C3 136.0(3) . 2_565
O4 C4 C3 134.3(4) . .
C3 C4 C3 89.7(3) 2_565 .
N1 C5 C6 122.7(4) . .
N1 C5 H5 114.5(23) . .
C6 C5 H5 122.8(23) . .
C7 C6 C5 119.2(4) . .
C7 C6 H6 120.2(36) . .
C5 C6 H6 120.6(37) . .
C6 C7 C8 120.6(4) . .
C6 C7 H7 118.1(31) . .
C8 C7 H7 121.2(31) . .
C16 C8 C7 116.2(4) . .
C16 C8 C9 119.7(4) . .
C7 C8 C9 124.1(4) . .
C10 C9 C8 121.3(4) . .
C10 C9 H9 122.1(34) . .
C8 C9 H9 116.0(34) . .
C9 C10 C11 121.5(5) . .
C9 C10 H10 119.7(40) . .
C11 C10 H10 118.8(41) . .
C12 C11 C15 118.4(4) . .
C12 C11 C10 123.8(4) . .
C15 C11 C10 117.8(4) . .
C13 C12 C11 119.4(4) . .
C13 C12 H12 122.9(28) . .
C11 C12 H12 117.7(27) . .
C12 C13 C14 119.9(4) . .
C12 C13 H13 123.8(32) . .
C14 C13 H13 116.3(32) . .
N2 C14 C13 123.0(4) . .
N2 C14 H14 115.7(27) . .
C13 C14 H14 121.1(28) . .
N2 C15 C11 121.6(4) . .
N2 C15 C16 117.7(3) . .
C11 C15 C16 120.7(4) . .
N1 C16 C8 123.2(4) . .
N1 C16 C15 117.8(3) . .
C8 C16 C15 119.0(4) . .
N3 C17 C18 122.7(4) . .
N3 C17 H17 118.9(23) . .
C18 C17 H17 118.4(23) . .
C19 C18 C17 119.9(5) . .
C19 C18 H18 127.5(33) . .
C17 C18 H18 112.5(33) . .
C18 C19 C20 120.0(5) . .
C18 C19 H19 131.1(38) . .
C20 C19 H19 108.4(37) . .
C28 C20 C19 117.0(4) . .
C28 C20 C21 118.2(4) . .
C19 C20 C21 124.7(4) . .
C22 C21 C20 121.6(4) . .
C22 C21 H21 119.2(34) . .
C20 C21 H21 119.1(34) . .
C21 C22 C23 121.7(4) . .
C21 C22 H22 125.0(26) . .
C23 C22 H22 112.7(26) . .
C24 C23 C27 117.8(4) . .
C24 C23 C22 124.0(4) . .
C27 C23 C22 118.2(4) . .
C25 C24 C23 119.9(4) . .
C25 C24 H24 119.3(28) . .
C23 C24 H24 120.7(28) . .
C24 C25 C26 119.1(4) . .
C24 C25 H25 124.1(29) . .
C26 C25 H25 116.6(29) . .
N4 C26 C25 122.2(4) . .
N4 C26 H26 114.1(25) . .
C25 C26 H26 123.3(25) . .
N4 C27 C23 122.6(3) . .
N4 C27 C28 116.9(3) . .
C23 C27 C28 120.5(3) . .
N3 C28 C20 122.4(4) . .
N3 C28 C27 117.7(3) . .
C20 C28 C27 119.8(4) . .
Co1 O5 H1A 109.0(26) . .
Co1 O5 H1B 123.7(34) . .
H1A O5 H1B 109.2(42) . .
H2A O6 H2B 93.5(76) . .
H3B O7 H3A 169.4(52) . .
H4A O8 H4B 105.5(56) . .

loop_
_geom_bond_atom_site_label_1
_geom_bond_atom_site_label_2
_geom_bond_distance
_geom_bond_site_symmetry_2
Co1 O5 2.076(3) .
Co1 O1 2.118(2) .
Co1 N2 2.123(3) .
Co1 N4 2.131(3) .
Co1 N1 2.152(3) .
Co1 N3 2.156(3) .
O1 C1 1.256(4) .
O2 C2 1.252(4) .
O3 C3 1.261(4) .
O4 C4 1.257(4) .
O9 H5A 0.58(4) .
O9 H5B 0.88(6) .
N1 C5 1.320(5) .
N1 C16 1.369(5) .
N2 C14 1.327(5) .
N2 C15 1.366(5) .
N3 C17 1.330(5) .
N3 C28 1.366(5) .
N4 C26 1.322(5) .
N4 C27 1.356(4) .
C1 C2 1.456(5) 2_676
C1 C2 1.465(5) .
C2 C1 1.456(5) 2_676
C3 C4 1.451(5) 2_565
C3 C4 1.456(5) .
C4 C3 1.451(5) 2_565
C5 C6 1.394(6) .
C5 H5 0.93(4) .
C6 C7 1.354(7) .
C6 H6 0.83(5) .
C7 C8 1.410(6) .
C7 H7 0.90(5) .
C8 C16 1.395(5) .
C8 C9 1.433(6) .
C9 C10 1.325(7) .
C9 H9 0.89(5) .
C10 C11 1.444(6) .
C10 H10 0.91(6) .
C11 C12 1.387(6) .
C11 C15 1.415(5) .
C12 C13 1.347(7) .
C12 H12 0.87(4) .
C13 C14 1.397(6) .
C13 H13 0.91(5) .
C14 H14 0.98(5) .
C15 C16 1.424(5) .
C17 C18 1.394(6) .
C17 H17 1.02(4) .
C18 C19 1.341(7) .
C18 H18 1.04(6) .
C19 C20 1.412(7) .
C19 H19 1.04(7) .
C20 C28 1.406(5) .
C20 C21 1.439(6) .
C21 C22 1.334(7) .
C21 H21 0.88(5) .
C22 C23 1.436(6) .
C22 H22 0.99(4) .
C23 C24 1.395(6) .
C23 C27 1.399(5) .
C24 C25 1.356(6) .
C24 H24 0.94(5) .
C25 C26 1.418(6) .
C25 H25 1.07(5) .
C26 H26 0.95(4) .
C27 C28 1.434(5) .
O5 H1A 0.88(4) .
O5 H1B 0.89(6) .
O6 H2A 0.77(8) .
O6 H2B 1.14(8) .
O7 H3B 0.68(4) .
O7 H3A 0.87(3) .
O8 H4A 0.73(4) .
O8 H4B 1.05(9) .

loop_
_geom_torsion_atom_site_label_1
_geom_torsion_atom_site_label_2
_geom_torsion_atom_site_label_3
_geom_torsion_atom_site_label_4
_geom_torsion
_geom_torsion_site_symmetry_1
_geom_torsion_site_symmetry_4
O5 Co1 O1 C1 -22.9(3) . .
N2 Co1 O1 C1 75.3(3) . .
N4 Co1 O1 C1 -114.9(3) . .
N1 Co1 O1 C1 44.1(8) . .
N3 Co1 O1 C1 167.7(3) . .
O5 Co1 N1 C5 -77.5(3) . .
O1 Co1 N1 C5 -144.6(6) . .
N2 Co1 N1 C5 -176.4(4) . .
N4 Co1 N1 C5 14.4(3) . .
N3 Co1 N1 C5 92.2(3) . .
O5 Co1 N1 C16 98.4(2) . .
O1 Co1 N1 C16 31.3(8) . .
N2 Co1 N1 C16 -0.5(2) . .
N4 Co1 N1 C16 -169.8(2) . .
N3 Co1 N1 C16 -91.9(2) . .
O5 Co1 N2 C14 95.6(3) . .
O1 Co1 N2 C14 6.3(3) . .
N4 Co1 N2 C14 -119.5(6) . .
N1 Co1 N2 C14 -178.6(4) . .
N3 Co1 N2 C14 -84.1(3) . .
O5 Co1 N2 C15 -86.0(3) . .
O1 Co1 N2 C15 -175.3(2) . .
N4 Co1 N2 C15 58.9(7) . .
N1 Co1 N2 C15 -0.3(2) . .
N3 Co1 N2 C15 94.2(3) . .
O5 Co1 N3 C17 -172.9(6) . .
O1 Co1 N3 C17 -88.0(4) . .
N2 Co1 N3 C17 5.7(4) . .
N4 Co1 N3 C17 178.3(4) . .
N1 Co1 N3 C17 84.2(4) . .
O5 Co1 N3 C28 11.3(8) . .
O1 Co1 N3 C28 96.2(2) . .
N2 Co1 N3 C28 -170.1(2) . .
N4 Co1 N3 C28 2.6(2) . .
N1 Co1 N3 C28 -91.6(2) . .
O5 Co1 N4 C26 1.1(3) . .
O1 Co1 N4 C26 90.0(3) . .
N2 Co1 N4 C26 -144.2(5) . .
N1 Co1 N4 C26 -86.6(3) . .
N3 Co1 N4 C26 179.5(3) . .
O5 Co1 N4 C27 179.3(2) . .
O1 Co1 N4 C27 -91.8(2) . .
N2 Co1 N4 C27 34.0(7) . .
N1 Co1 N4 C27 91.6(2) . .
N3 Co1 N4 C27 -2.3(2) . .
Co1 O1 C1 C2 171.3(3) . 2_676
Co1 O1 C1 C2 -9.4(6) . .
O1 C1 C2 O2 0.4(8) . .
C2 C1 C2 O2 179.8(6) 2_676 .
O1 C1 C2 C1 -179.4(5) . 2_676
C2 C1 C2 C1 0.0 2_676 2_676
O3 C3 C4 O4 1.1(8) . .
C4 C3 C4 O4 179.8(6) 2_565 .
O3 C3 C4 C3 -178.7(6) . 2_565
C4 C3 C4 C3 0.0 2_565 2_565
C16 N1 C5 C6 -0.8(6) . .
Co1 N1 C5 C6 174.9(3) . .
N1 C5 C6 C7 1.4(7) . .
C5 C6 C7 C8 -0.7(7) . .
C6 C7 C8 C16 -0.5(6) . .
C6 C7 C8 C9 179.5(4) . .
C16 C8 C9 C10 -0.7(7) . .
C7 C8 C9 C10 179.3(4) . .
C8 C9 C10 C11 -0.9(7) . .
C9 C10 C11 C12 -179.5(4) . .
C9 C10 C11 C15 0.1(6) . .
C15 C11 C12 C13 -1.3(6) . .
C10 C11 C12 C13 178.2(4) . .
C11 C12 C13 C14 0.0(7) . .
C15 N2 C14 C13 -1.7(6) . .
Co1 N2 C14 C13 176.6(3) . .
C12 C13 C14 N2 1.6(7) . .
C14 N2 C15 C11 0.2(5) . .
Co1 N2 C15 C11 -178.4(3) . .
C14 N2 C15 C16 179.6(3) . .
Co1 N2 C15 C16 1.0(4) . .
C12 C11 C15 N2 1.3(6) . .
C10 C11 C15 N2 -178.3(4) . .
C12 C11 C15 C16 -178.1(4) . .
C10 C11 C15 C16 2.3(5) . .
C5 N1 C16 C8 -0.6(5) . .
Co1 N1 C16 C8 -177.0(3) . .
C5 N1 C16 C15 177.6(3) . .
Co1 N1 C16 C15 1.2(4) . .
C7 C8 C16 N1 1.2(6) . .
C9 C8 C16 N1 -178.8(3) . .
C7 C8 C16 C15 -177.0(3) . .
C9 C8 C16 C15 3.0(6) . .
N2 C15 C16 N1 -1.6(5) . .
C11 C15 C16 N1 177.8(3) . .
N2 C15 C16 C8 176.7(3) . .
C11 C15 C16 C8 -3.9(5) . .
C28 N3 C17 C18 -0.9(6) . .
Co1 N3 C17 C18 -176.5(4) . .
N3 C17 C18 C19 2.0(8) . .
C17 C18 C19 C20 -2.3(9) . .
C18 C19 C20 C28 1.7(8) . .
C18 C19 C20 C21 -179.2(5) . .
C28 C20 C21 C22 -1.1(7) . .
C19 C20 C21 C22 179.8(5) . .
C20 C21 C22 C23 2.0(7) . .
C21 C22 C23 C24 179.8(4) . .
C21 C22 C23 C27 -1.0(6) . .
C27 C23 C24 C25 1.9(6) . .
C22 C23 C24 C25 -178.9(4) . .
C23 C24 C25 C26 -0.8(6) . .
C27 N4 C26 C25 1.3(5) . .
Co1 N4 C26 C25 179.5(3) . .
C24 C25 C26 N4 -0.8(6) . .
C26 N4 C27 C23 -0.1(5) . .
Co1 N4 C27 C23 -178.5(3) . .
C26 N4 C27 C28 -179.9(3) . .
Co1 N4 C27 C28 1.7(4) . .
C24 C23 C27 N4 -1.4(5) . .
C22 C23 C27 N4 179.3(3) . .
C24 C23 C27 C28 178.4(3) . .
C22 C23 C27 C28 -0.9(5) . .
C17 N3 C28 C20 0.2(5) . .
Co1 N3 C28 C20 176.5(3) . .
C17 N3 C28 C27 -178.9(3) . .
Co1 N3 C28 C27 -2.6(4) . .
C19 C20 C28 N3 -0.6(6) . .
C21 C20 C28 N3 -179.8(4) . .
C19 C20 C28 C27 178.5(4) . .
C21 C20 C28 C27 -0.8(6) . .
N4 C27 C28 N3 0.7(5) . .
C23 C27 C28 N3 -179.2(3) . .
N4 C27 C28 C20 -178.5(3) . .
C23 C27 C28 C20 1.7(5) . .
